data_7202688
loop_
_publ_author_name
'Christer B. Aaker\"oy'
'Nate Schultheiss'
'John Desper'
'Curtis Moore'

_publ_section_title
;
 Attempted assembly of discrete coordination complexes into 1-D chains
 using halogen bonding or halogen?halogen interactions
;
_journal_issue 5
_journal_name_full CrystEngComm
_journal_page_first 421
_journal_paper_doi 10.1039/b700286f
_journal_volume 9
_journal_year 2007
_chemical_formula_moiety
;
Cu (C5 H O2 F6)2 (C13 H6 F4 N Br)2
;
_chemical_formula_sum 'C36 H14 Br2 Cu F20 N2 O4'
_chemical_formula_weight 1141.85
_chemical_name_common
;N7 Cu(F6-acac)2 (1-(4-pyridyl)-2-(2,3,5,6-F4-4-Br-
phenyl)ethene)2
;
_chemical_name_systematic
;
N7 Cu(F6-acac)2 [1-(4-pyridyl)-2-(2,3,5,6-F4-4-Br-phenyl)ethene]2
;
_space_group_IT_number 2
_symmetry_cell_setting triclinic
_symmetry_space_group_name_Hall '-P 1'
_symmetry_space_group_name_H-M 'P -1'
_atom_sites_solution_hydrogens geom
_atom_sites_solution_primary direct
_atom_sites_solution_secondary difmap
_audit_creation_method SHELXL-97
_cell_angle_alpha 88.061(2)
_cell_angle_beta 86.489(2)
_cell_angle_gamma 67.894(2)
_cell_formula_units_Z 1
_cell_length_a 8.9889(3)
_cell_length_b 9.0836(3)
_cell_length_c 12.9622(5)
_cell_measurement_reflns_used 500
_cell_measurement_temperature 100(2)
_cell_measurement_theta_max 31.35
_cell_measurement_theta_min 2.70
_cell_volume 978.67(6)
_computing_cell_refinement 'Bruker XSCANS'
_computing_data_collection 'Bruker XSCANS'
_computing_data_reduction 'Bruker SHELXTL'
_computing_molecular_graphics 'Bruker SHELXTL'
_computing_publication_material 'Bruker SHELXTL'
_computing_structure_refinement 'SHELXL-97 (Sheldrick, 1997)'
_computing_structure_solution 'SHELXS-97 (Sheldrick, 1990)'
_diffrn_ambient_temperature 100(2)
_diffrn_measured_fraction_theta_full 0.864
_diffrn_measured_fraction_theta_max 0.864
_diffrn_measurement_device_type 'CCD area detector'
_diffrn_measurement_method 'phi and omega scans'
_diffrn_radiation_monochromator graphite
_diffrn_radiation_source 'fine-focus sealed tube'
_diffrn_radiation_type MoK\a
_diffrn_radiation_wavelength 0.71073
_diffrn_reflns_av_R_equivalents 0.0240
_diffrn_reflns_av_sigmaI/netI 0.0242
_diffrn_reflns_limit_h_max 13
_diffrn_reflns_limit_h_min -13
_diffrn_reflns_limit_k_max 13
_diffrn_reflns_limit_k_min -13
_diffrn_reflns_limit_l_max 20
_diffrn_reflns_limit_l_min -19
_diffrn_reflns_number 37237
_diffrn_reflns_theta_full 33.50
_diffrn_reflns_theta_max 33.50
_diffrn_reflns_theta_min 3.89
_exptl_absorpt_coefficient_mu 2.739
_exptl_absorpt_correction_T_max 1.000
_exptl_absorpt_correction_T_min 0.900
_exptl_absorpt_correction_type multi-scan
_exptl_absorpt_process_details SADABS
_exptl_crystal_colour clear
_exptl_crystal_density_diffrn 1.937
_exptl_crystal_density_method 'not measured'
_exptl_crystal_description block
_exptl_crystal_F_000 555
_exptl_crystal_size_max 0.340
_exptl_crystal_size_mid 0.280
_exptl_crystal_size_min 0.220
_refine_diff_density_max 1.277
_refine_diff_density_min -0.997
_refine_diff_density_rms 0.074
_refine_ls_extinction_method none
_refine_ls_goodness_of_fit_ref 1.019
_refine_ls_hydrogen_treatment constr
_refine_ls_matrix_type full
_refine_ls_number_parameters 296
_refine_ls_number_reflns 6622
_refine_ls_number_restraints 0
_refine_ls_restrained_S_all 1.019
_refine_ls_R_factor_all 0.0535
_refine_ls_R_factor_gt 0.0332
_refine_ls_shift/su_max 0.002
_refine_ls_shift/su_mean 0.000
_refine_ls_structure_factor_coef Fsqd
_refine_ls_weighting_details 'calc w=1/[\s^2^(Fo^2^)+(0.0400P)^2^+0.7000P] where P=(Fo^2^+2Fc^2^)/3'
_refine_ls_weighting_scheme calc
_refine_ls_wR_factor_gt 0.0793
_refine_ls_wR_factor_ref 0.0886
_reflns_number_gt 5051
_reflns_number_total 6622
_reflns_threshold_expression >2sigma(I)
_cod_data_source_file b700286f.txt
_cod_data_source_block 3
_cod_depositor_comments
;
The following automatic conversions were performed:
'_symmetry_cell_setting' value 'Triclinic' changed to 'triclinic'
according to '/home/saulius/struct/CIF-dictionaries/cif_core.dic'
dictionary named 'cif_core.dic' version 2.4.1 from 2010-06-29.

Automatic conversion script
Id: cif_fix_enum 1527 2010-12-29 10:47:43Z saulius 
;
_cod_original_sg_symbol_H-M P-1
_cod_database_code 7202688

loop_
_symmetry_equiv_pos_as_xyz
'x, y, z'
'-x, -y, -z'

loop_
_atom_site_label
_atom_site_type_symbol
_atom_site_fract_x
_atom_site_fract_y
_atom_site_fract_z
_atom_site_U_iso_or_equiv
_atom_site_adp_type
_atom_site_occupancy
_atom_site_symmetry_multiplicity
_atom_site_calc_flag
_atom_site_refinement_flags
_atom_site_disorder_assembly
_atom_site_disorder_group
Cu1 Cu 0.0000 0.0000 0.0000 0.02120(7) Uani 1 2 d S . .
Br1 Br 1.05164(2) -0.64745(3) 0.720492(15) 0.03886(7) Uani 1 1 d . . .
N11 N 0.15612(18) -0.11443(18) 0.10542(12) 0.0239(3) Uani 1 1 d . . .
C12 C 0.1642(2) -0.0432(2) 0.19296(15) 0.0282(4) Uani 1 1 d . . .
H12 H 0.0930 0.0606 0.2046 0.034 Uiso 1 1 calc R . .
C13 C 0.2738(2) -0.1178(2) 0.26626(15) 0.0293(4) Uani 1 1 d . . .
H13 H 0.2759 -0.0645 0.3258 0.035 Uiso 1 1 calc R . .
C14 C 0.3819(2) -0.2741(2) 0.25047(14) 0.0260(3) Uani 1 1 d . . .
C15 C 0.3690(2) -0.3479(2) 0.16045(15) 0.0285(4) Uani 1 1 d . . .
H15 H 0.4359 -0.4529 0.1478 0.034 Uiso 1 1 calc R . .
C16 C 0.2571(2) -0.2650(2) 0.09043(15) 0.0266(4) Uani 1 1 d . . .
H16 H 0.2515 -0.3155 0.0304 0.032 Uiso 1 1 calc R . .
C17 C 0.5062(2) -0.3631(2) 0.32146(15) 0.0306(4) Uani 1 1 d . . .
H17 H 0.5620 -0.4706 0.3087 0.037 Uiso 1 1 calc R . .
C21 C 0.9022(2) -0.5433(3) 0.62240(14) 0.0298(4) Uani 1 1 d . . .
C22 C 0.8578(3) -0.6294(3) 0.55316(16) 0.0327(4) Uani 1 1 d . . .
F22 F 0.92387(18) -0.78765(16) 0.55401(11) 0.0464(3) Uani 1 1 d . . .
C23 C 0.7439(3) -0.5538(2) 0.48224(15) 0.0314(4) Uani 1 1 d . . .
F23 F 0.70515(18) -0.64754(15) 0.41985(11) 0.0457(3) Uani 1 1 d . . .
C24 C 0.6694(2) -0.3891(2) 0.47508(14) 0.0273(4) Uani 1 1 d . . .
C25 C 0.7196(2) -0.3051(2) 0.54426(15) 0.0296(4) Uani 1 1 d . . .
F25 F 0.65849(16) -0.14587(15) 0.54018(10) 0.0401(3) Uani 1 1 d . . .
C26 C 0.8322(2) -0.3792(3) 0.61619(14) 0.0314(4) Uani 1 1 d . . .
F26 F 0.87519(17) -0.28969(17) 0.67875(10) 0.0453(3) Uani 1 1 d . . .
C27 C 0.5458(2) -0.3024(2) 0.40309(15) 0.0285(4) Uani 1 1 d . . .
H27 H 0.4896 -0.1948 0.4154 0.034 Uiso 1 1 calc R . .
C31 C 0.3925(3) -0.1117(3) -0.23554(18) 0.0393(5) Uani 1 1 d . . .
F31A F 0.42873(19) -0.26693(16) -0.23066(13) 0.0527(4) Uani 1 1 d . . .
F31B F 0.3232(3) -0.0619(2) -0.32389(12) 0.0755(6) Uani 1 1 d . . .
F31C F 0.5322(2) -0.0928(2) -0.24068(15) 0.0733(6) Uani 1 1 d . . .
C32 C 0.2799(2) -0.0258(2) -0.14429(14) 0.0266(4) Uani 1 1 d . . .
O32 O 0.17706(18) -0.08271(17) -0.11807(11) 0.0324(3) Uani 1 1 d . . .
C33 C 0.3033(2) 0.1044(2) -0.10550(15) 0.0291(4) Uani 1 1 d . . .
H33 H 0.3917 0.1263 -0.1313 0.035 Uiso 1 1 calc R . .
C34 C 0.2004(2) 0.2044(2) -0.02942(14) 0.0257(3) Uani 1 1 d . . .
O34 O 0.07624(16) 0.20009(17) 0.01386(11) 0.0315(3) Uani 1 1 d . . .
C35 C 0.2488(3) 0.3410(3) 0.00278(17) 0.0345(4) Uani 1 1 d . . .
F35A F 0.2421(2) 0.44262(17) -0.07592(12) 0.0522(4) Uani 1 1 d . . .
F35B F 0.1564(2) 0.4243(2) 0.07927(15) 0.0724(6) Uani 1 1 d . . .
F35C F 0.40056(19) 0.28924(19) 0.03044(13) 0.0555(4) Uani 1 1 d . . .

loop_
_atom_site_aniso_label
_atom_site_aniso_U_11
_atom_site_aniso_U_22
_atom_site_aniso_U_33
_atom_site_aniso_U_23
_atom_site_aniso_U_13
_atom_site_aniso_U_12
Cu1 0.02246(14) 0.02177(14) 0.02212(14) 0.00077(11) -0.00505(11) -0.01093(11)
Br1 0.02799(10) 0.05876(15) 0.02365(10) 0.00693(9) -0.00608(7) -0.00914(9)
N11 0.0261(7) 0.0232(7) 0.0258(7) 0.0006(6) -0.0056(6) -0.0124(6)
C12 0.0306(9) 0.0260(9) 0.0282(9) -0.0013(7) -0.0070(7) -0.0099(7)
C13 0.0330(9) 0.0303(9) 0.0266(9) -0.0014(7) -0.0088(7) -0.0129(8)
C14 0.0262(8) 0.0283(9) 0.0267(8) 0.0030(7) -0.0071(7) -0.0131(7)
C15 0.0310(9) 0.0239(8) 0.0311(9) 0.0004(7) -0.0077(7) -0.0100(7)
C16 0.0308(9) 0.0246(8) 0.0266(8) -0.0013(7) -0.0061(7) -0.0120(7)
C17 0.0323(9) 0.0303(9) 0.0293(9) 0.0022(7) -0.0097(8) -0.0109(8)
C21 0.0229(8) 0.0447(11) 0.0202(8) 0.0047(7) -0.0023(6) -0.0109(8)
C22 0.0323(10) 0.0377(11) 0.0280(9) 0.0061(8) -0.0043(8) -0.0130(8)
F22 0.0563(8) 0.0340(7) 0.0460(8) 0.0090(6) -0.0170(7) -0.0121(6)
C23 0.0354(10) 0.0356(10) 0.0271(9) 0.0021(7) -0.0082(8) -0.0171(8)
F23 0.0619(9) 0.0338(7) 0.0471(8) 0.0037(6) -0.0265(7) -0.0214(6)
C24 0.0255(8) 0.0353(10) 0.0224(8) 0.0023(7) -0.0039(7) -0.0127(7)
C25 0.0277(9) 0.0354(10) 0.0239(8) -0.0027(7) -0.0022(7) -0.0095(8)
F25 0.0454(7) 0.0341(6) 0.0361(7) -0.0057(5) -0.0128(6) -0.0076(5)
C26 0.0273(9) 0.0455(11) 0.0208(8) -0.0039(8) -0.0030(7) -0.0123(8)
F26 0.0478(8) 0.0517(8) 0.0351(7) -0.0106(6) -0.0163(6) -0.0142(6)
C27 0.0282(9) 0.0317(9) 0.0274(9) 0.0034(7) -0.0076(7) -0.0126(7)
C31 0.0497(13) 0.0341(11) 0.0357(11) -0.0063(8) -0.0012(9) -0.0171(10)
F31A 0.0606(9) 0.0310(7) 0.0618(9) -0.0120(6) -0.0069(8) -0.0104(6)
F31B 0.1088(15) 0.0590(10) 0.0291(7) -0.0052(7) -0.0082(9) 0.0034(10)
F31C 0.0672(11) 0.0860(13) 0.0820(12) -0.0503(10) 0.0423(10) -0.0490(10)
C32 0.0290(9) 0.0273(9) 0.0257(8) 0.0037(7) -0.0065(7) -0.0125(7)
O32 0.0371(7) 0.0333(7) 0.0340(7) 0.0029(6) -0.0089(6) -0.0206(6)
C33 0.0300(9) 0.0308(9) 0.0308(9) -0.0041(7) 0.0026(7) -0.0166(8)
C34 0.0276(8) 0.0271(8) 0.0239(8) 0.0034(7) -0.0055(7) -0.0118(7)
O34 0.0264(6) 0.0357(7) 0.0316(7) 0.0014(6) 0.0008(5) -0.0114(6)
C35 0.0366(10) 0.0364(11) 0.0330(10) -0.0090(8) 0.0020(8) -0.0165(9)
F35A 0.0742(10) 0.0377(7) 0.0549(9) 0.0037(6) -0.0098(8) -0.0321(7)
F35B 0.0868(13) 0.0740(11) 0.0703(11) -0.0469(9) 0.0402(10) -0.0489(10)
F35C 0.0526(9) 0.0577(9) 0.0662(10) -0.0082(8) -0.0226(8) -0.0285(7)

loop_
_atom_type_symbol
_atom_type_description
_atom_type_scat_dispersion_real
_atom_type_scat_dispersion_imag
_atom_type_scat_source
C C 0.0033 0.0016 'International Tables Vol C Tables 4.2.6.8 and 6.1.1.4'
H H 0.0000 0.0000 'International Tables Vol C Tables 4.2.6.8 and 6.1.1.4'
N N 0.0061 0.0033 'International Tables Vol C Tables 4.2.6.8 and 6.1.1.4'
O O 0.0106 0.0060 'International Tables Vol C Tables 4.2.6.8 and 6.1.1.4'
F F 0.0171 0.0103 'International Tables Vol C Tables 4.2.6.8 and 6.1.1.4'
Cu Cu 0.3201 1.2651 'International Tables Vol C Tables 4.2.6.8 and 6.1.1.4'
Br Br -0.2901 2.4595 'International Tables Vol C Tables 4.2.6.8 and 6.1.1.4'

loop_
_geom_angle_atom_site_label_1
_geom_angle_atom_site_label_2
_geom_angle_atom_site_label_3
_geom_angle
_geom_angle_site_symmetry_1
_geom_angle_site_symmetry_3
_geom_angle_publ_flag
N11 Cu1 N11 180.0 . 2 ?
N11 Cu1 O32 88.95(6) . 2 ?
N11 Cu1 O32 91.05(6) 2 2 ?
N11 Cu1 O32 91.05(6) . . ?
N11 Cu1 O32 88.95(6) 2 . ?
O32 Cu1 O32 180.0 2 . ?
N11 Cu1 O34 87.89(6) . . ?
N11 Cu1 O34 92.11(6) 2 . ?
O32 Cu1 O34 92.52(5) 2 . ?
O32 Cu1 O34 87.48(5) . . ?
N11 Cu1 O34 92.11(6) . 2 ?
N11 Cu1 O34 87.89(6) 2 2 ?
O32 Cu1 O34 87.48(5) 2 2 ?
O32 Cu1 O34 92.52(5) . 2 ?
O34 Cu1 O34 180.0 . 2 ?
C16 N11 C12 118.19(16) . . ?
C16 N11 Cu1 120.57(12) . . ?
C12 N11 Cu1 121.23(13) . . ?
N11 C12 C13 122.66(17) . . ?
N11 C12 H12 118.7 . . ?
C13 C12 H12 118.7 . . ?
C12 C13 C14 119.62(17) . . ?
C12 C13 H13 120.2 . . ?
C14 C13 H13 120.2 . . ?
C15 C14 C13 116.99(17) . . ?
C15 C14 C17 118.73(17) . . ?
C13 C14 C17 124.28(17) . . ?
C16 C15 C14 119.94(17) . . ?
C16 C15 H15 120.0 . . ?
C14 C15 H15 120.0 . . ?
N11 C16 C15 122.57(17) . . ?
N11 C16 H16 118.7 . . ?
C15 C16 H16 118.7 . . ?
C27 C17 C14 125.32(19) . . ?
C27 C17 H17 117.3 . . ?
C14 C17 H17 117.3 . . ?
C22 C21 C26 117.71(18) . . ?
C22 C21 Br1 120.31(16) . . ?
C26 C21 Br1 121.98(15) . . ?
F22 C22 C21 120.35(18) . . ?
F22 C22 C23 118.82(19) . . ?
C21 C22 C23 120.83(19) . . ?
F23 C23 C22 116.62(18) . . ?
F23 C23 C24 120.50(17) . . ?
C22 C23 C24 122.87(19) . . ?
C23 C24 C25 115.00(17) . . ?
C23 C24 C27 125.37(18) . . ?
C25 C24 C27 119.63(18) . . ?
F25 C25 C26 118.25(18) . . ?
F25 C25 C24 119.02(17) . . ?
C26 C25 C24 122.72(19) . . ?
F26 C26 C25 118.88(19) . . ?
F26 C26 C21 120.27(18) . . ?
C25 C26 C21 120.83(19) . . ?
C17 C27 C24 126.22(19) . . ?
C17 C27 H27 116.9 . . ?
C24 C27 H27 116.9 . . ?
F31B C31 F31A 106.55(19) . . ?
F31B C31 F31C 108.2(2) . . ?
F31A C31 F31C 105.7(2) . . ?
F31B C31 C32 110.57(19) . . ?
F31A C31 C32 111.92(19) . . ?
F31C C31 C32 113.49(18) . . ?
O32 C32 C33 129.73(19) . . ?
O32 C32 C31 113.48(17) . . ?
C33 C32 C31 116.76(17) . . ?
C32 O32 Cu1 125.85(13) . . ?
C32 C33 C34 123.44(18) . . ?
C32 C33 H33 118.3 . . ?
C34 C33 H33 118.3 . . ?
O34 C34 C33 129.44(18) . . ?
O34 C34 C35 115.58(17) . . ?
C33 C34 C35 114.97(17) . . ?
C34 O34 Cu1 122.93(13) . . ?
F35B C35 F35C 107.95(19) . . ?
F35B C35 F35A 107.03(19) . . ?
F35C C35 F35A 104.76(18) . . ?
F35B C35 C34 112.93(18) . . ?
F35C C35 C34 112.13(17) . . ?
F35A C35 C34 111.57(17) . . ?

loop_
_geom_bond_atom_site_label_1
_geom_bond_atom_site_label_2
_geom_bond_distance
_geom_bond_site_symmetry_2
_geom_bond_publ_flag
Cu1 N11 1.9895(15) . ?
Cu1 N11 1.9895(15) 2 ?
Cu1 O32 2.0783(15) 2 ?
Cu1 O32 2.0783(15) . ?
Cu1 O34 2.1863(14) . ?
Cu1 O34 2.1864(14) 2 ?
Br1 C21 1.8677(19) . ?
N11 C16 1.339(2) . ?
N11 C12 1.344(2) . ?
C12 C13 1.379(3) . ?
C12 H12 0.9300 . ?
C13 C14 1.400(3) . ?
C13 H13 0.9300 . ?
C14 C15 1.397(3) . ?
C14 C17 1.464(3) . ?
C15 C16 1.378(3) . ?
C15 H15 0.9300 . ?
C16 H16 0.9300 . ?
C17 C27 1.336(3) . ?
C17 H17 0.9300 . ?
C21 C22 1.380(3) . ?
C21 C26 1.384(3) . ?
C22 F22 1.333(3) . ?
C22 C23 1.381(3) . ?
C23 F23 1.343(2) . ?
C23 C24 1.393(3) . ?
C24 C25 1.395(3) . ?
C24 C27 1.464(3) . ?
C25 F25 1.341(2) . ?
C25 C26 1.381(3) . ?
C26 F26 1.337(2) . ?
C27 H27 0.9300 . ?
C31 F31B 1.321(3) . ?
C31 F31A 1.322(3) . ?
C31 F31C 1.328(3) . ?
C31 C32 1.534(3) . ?
C32 O32 1.244(2) . ?
C32 C33 1.391(3) . ?
C33 C34 1.404(3) . ?
C33 H33 0.9300 . ?
C34 O34 1.232(2) . ?
C34 C35 1.538(3) . ?
C35 F35B 1.312(2) . ?
C35 F35C 1.333(3) . ?
C35 F35A 1.341(3) . ?

loop_
_geom_torsion_atom_site_label_1
_geom_torsion_atom_site_label_2
_geom_torsion_atom_site_label_3
_geom_torsion_atom_site_label_4
_geom_torsion
_geom_torsion_site_symmetry_1
_geom_torsion_site_symmetry_2
_geom_torsion_site_symmetry_3
_geom_torsion_site_symmetry_4
_geom_torsion_publ_flag
O32 Cu1 N11 C16 134.89(14) 2 . . . ?
O32 Cu1 N11 C16 -45.11(14) . . . . ?
O34 Cu1 N11 C16 -132.55(14) . . . . ?
O34 Cu1 N11 C16 47.45(14) 2 . . . ?
O32 Cu1 N11 C12 -45.55(15) 2 . . . ?
O32 Cu1 N11 C12 134.45(15) . . . . ?
O34 Cu1 N11 C12 47.01(15) . . . . ?
O34 Cu1 N11 C12 -132.99(15) 2 . . . ?
C16 N11 C12 C13 1.3(3) . . . . ?
Cu1 N11 C12 C13 -178.25(15) . . . . ?
N11 C12 C13 C14 -0.1(3) . . . . ?
C12 C13 C14 C15 -1.6(3) . . . . ?
C12 C13 C14 C17 178.14(19) . . . . ?
C13 C14 C15 C16 2.1(3) . . . . ?
C17 C14 C15 C16 -177.59(18) . . . . ?
C12 N11 C16 C15 -0.7(3) . . . . ?
Cu1 N11 C16 C15 178.86(15) . . . . ?
C14 C15 C16 N11 -1.0(3) . . . . ?
C15 C14 C17 C27 171.2(2) . . . . ?
C13 C14 C17 C27 -8.5(3) . . . . ?
C26 C21 C22 F22 178.50(19) . . . . ?
Br1 C21 C22 F22 -1.6(3) . . . . ?
C26 C21 C22 C23 -1.8(3) . . . . ?
Br1 C21 C22 C23 178.12(16) . . . . ?
F22 C22 C23 F23 1.5(3) . . . . ?
C21 C22 C23 F23 -178.21(19) . . . . ?
F22 C22 C23 C24 -179.49(19) . . . . ?
C21 C22 C23 C24 0.8(3) . . . . ?
F23 C23 C24 C25 179.78(18) . . . . ?
C22 C23 C24 C25 0.8(3) . . . . ?
F23 C23 C24 C27 0.3(3) . . . . ?
C22 C23 C24 C27 -178.72(19) . . . . ?
C23 C24 C25 F25 177.55(18) . . . . ?
C27 C24 C25 F25 -2.9(3) . . . . ?
C23 C24 C25 C26 -1.4(3) . . . . ?
C27 C24 C25 C26 178.12(18) . . . . ?
F25 C25 C26 F26 0.2(3) . . . . ?
C24 C25 C26 F26 179.13(18) . . . . ?
F25 C25 C26 C21 -178.52(18) . . . . ?
C24 C25 C26 C21 0.4(3) . . . . ?
C22 C21 C26 F26 -177.47(18) . . . . ?
Br1 C21 C26 F26 2.6(3) . . . . ?
C22 C21 C26 C25 1.2(3) . . . . ?
Br1 C21 C26 C25 -178.73(15) . . . . ?
C14 C17 C27 C24 179.90(18) . . . . ?
C23 C24 C27 C17 -13.1(3) . . . . ?
C25 C24 C27 C17 167.4(2) . . . . ?
F31B C31 C32 O32 80.9(2) . . . . ?
F31A C31 C32 O32 -37.7(3) . . . . ?
F31C C31 C32 O32 -157.3(2) . . . . ?
F31B C31 C32 C33 -97.3(2) . . . . ?
F31A C31 C32 C33 144.13(19) . . . . ?
F31C C31 C32 C33 24.6(3) . . . . ?
C33 C32 O32 Cu1 -1.2(3) . . . . ?
C31 C32 O32 Cu1 -179.03(13) . . . . ?
N11 Cu1 O32 C32 -80.89(16) . . . . ?
N11 Cu1 O32 C32 99.11(16) 2 . . . ?
O34 Cu1 O32 C32 6.96(15) . . . . ?
O34 Cu1 O32 C32 -173.04(15) 2 . . . ?
O32 C32 C33 C34 -4.4(3) . . . . ?
C31 C32 C33 C34 173.41(19) . . . . ?
C32 C33 C34 O34 -1.5(3) . . . . ?
C32 C33 C34 C35 179.76(18) . . . . ?
C33 C34 O34 Cu1 10.7(3) . . . . ?
C35 C34 O34 Cu1 -170.56(13) . . . . ?
N11 Cu1 O34 C34 79.89(15) . . . . ?
N11 Cu1 O34 C34 -100.11(15) 2 . . . ?
O32 Cu1 O34 C34 168.75(15) 2 . . . ?
O32 Cu1 O34 C34 -11.25(15) . . . . ?
O34 C34 C35 F35B 5.9(3) . . . . ?
C33 C34 C35 F35B -175.2(2) . . . . ?
O34 C34 C35 F35C 128.08(19) . . . . ?
C33 C34 C35 F35C -53.0(2) . . . . ?
O34 C34 C35 F35A -114.8(2) . . . . ?
C33 C34 C35 F35A 64.1(2) . . . . ?
